data_4335220
loop_
_publ_author_name
'Henrik Fahlquist'
'Dag Nor\'eus'

_publ_section_title
;
 Cs10H[Ga3H8]3: A Hydrogenous Zintl phase Containing Propane-Like
 Polyanions [Ga3H8]3- and Interstitial Hydrogen
;
_journal_name_full 'Inorganic Chemistry'
_journal_page_first 7125
_journal_page_last 7129
_journal_paper_doi 10.1021/ic400714e
_journal_volume 52
_journal_year 2013
_chemical_formula_moiety '(Cs6 D) 5+, Cs + (D8 Ga3) 3-'
_chemical_formula_structural 'Cs(DCs 6)(D8 Ga3)'
_chemical_formula_sum 'Cs10 D25 Ga9'
_chemical_formula_weight 2006.83
_chemical_name_systematic ?
_space_group_IT_number 193
_symmetry_cell_setting hexagonal
_symmetry_space_group_name_Hall '-P 6c 2'
_symmetry_space_group_name_H-M 'P 63/m c m'
_cell_angle_alpha 90.00000
_cell_angle_beta 90.00000
_cell_angle_gamma 120.00000
_cell_formula_units_Z 2
_cell_length_a 11.0880(4)
_cell_length_b 11.0880(4)
_cell_length_c 18.1614(10)
_cell_measurement_temperature 298
_cell_volume 1933.69(15)
_computing_structure_refinement FULLPROF
_diffrn_ambient_temperature 298
_diffrn_measurement_device_type 'neutron diffractometer'
_diffrn_radiation_probe neutron
_diffrn_radiation_type 'Constant Wavelength Neutron Diffraction'
_diffrn_radiation_wavelength 1.55560
_diffrn_source 'nuclear reactor'
_exptl_crystal_density_diffrn 3.447
_pd_char_colour grey
_pd_meas_2theta_range_inc 0.050024
_pd_meas_2theta_range_max 129.95000
_pd_meas_2theta_range_min 10.30000
_pd_meas_number_of_points 2394
_pd_prep_pressure 101
_pd_prep_temperature 298
_pd_proc_2theta_range_inc 0.050024
_pd_proc_2theta_range_max 129.9990
_pd_proc_2theta_range_min 10.3490
_pd_proc_ls_prof_R_factor 2.7856
_pd_proc_ls_prof_wR_expected 2.7188
_pd_proc_ls_prof_wR_factor 3.5831
_pd_proc_wavelength 1.555600
_refine_ls_number_parameters 72
_refine_ls_number_reflns 661
_refine_ls_number_restraints 0
_refine_ls_R_I_factor 6.4614
_cod_data_source_file ic400714e_si_002_1.cif
_cod_data_source_block Cs10Ga9D25
_cod_original_cell_volume 1933.67(14)
_cod_database_code 4335220
_pd_proc_ls_prof_cr_factor 14.4165
_pd_proc_ls_prof_cwr_factor 13.9926
_pd_proc_ls_prof_cwr_expected 10.6173
_pd_proc_ls_prof_chi2 1.7369
_pd_proc_ls_prof_echi2 1.7369

loop_
_symmetry_equiv_pos_as_xyz
x,y,z
x-y,x,z+1/2
-y,x-y,z
-x,-y,z+1/2
-x+y,-x,z
y,-x+y,z+1/2
-y,-x,z+1/2
-x,-x+y,z
-x+y,y,z+1/2
y,x,z
x,x-y,z+1/2
x-y,-y,z
-x,-y,-z
-x+y,-x,-z+1/2
y,-x+y,-z
x,y,-z+1/2
x-y,x,-z
-y,x-y,-z+1/2
y,x,-z+1/2
x,x-y,-z
x-y,-y,-z+1/2
-y,-x,-z
-x,-x+y,-z+1/2
-x+y,y,-z

loop_
_atom_site_label
_atom_site_fract_x
_atom_site_fract_y
_atom_site_fract_z
_atom_site_U_iso_or_equiv
_atom_site_occupancy
_atom_site_adp_type
_atom_site_type_symbol
Cs1 0.66667 0.33333 0.25000 0.057(6) 1.00000 Uiso Cs
Cs2 0.66667 0.33333 0.00000 0.054(7) 1.00000 Uiso Cs
Cs3 0.2324(8) 0.00000 0.1101(5) 0.035(3) 1.00000 Uiso Cs
Ga1 0.7010(12) 0.00000 0.25000 0.076(5) 1.00000 Uiso Ga
Ga2 0.5898(7) 0.00000 0.1321(4) 0.046(3) 1.00000 Uiso Ga
D1 0.00000 0.00000 0.00000 0.110(10) 1.00000 Uiso D
D2 0.8443(11) 0.1232(19) 0.25000 0.231(20) 1.00000 Uani D
D3 0.6725(8) 0.00000 0.0564(6) 0.121(11) 1.00000 Uani D
D4 0.4354(8) 0.8735(5) 0.8779(5) 0.113(7) 1.00000 Uani D

loop_
_atom_site_aniso_label
_atom_site_aniso_U_11
_atom_site_aniso_U_22
_atom_site_aniso_U_33
_atom_site_aniso_U_12
_atom_site_aniso_U_13
_atom_site_aniso_U_23
_atom_site_aniso_type_symbol
D2 0.058(10) 0.60(4) 0.034(8) -0.007(13) 0.00000 0.00000 D
D3 0.103(12) 0.220(15) 0.040(7) 0.110(15) 0.02960 0.00000 D
D4 0.204(10) 0.062(5) 0.075(5) 0.099(7) -0.038(6) -0.005(5) D

loop_
_atom_type_symbol
_atom_type_scat_length_neutron
_atom_type_scat_source
Cs 0.54200 V.F._Sears_Neutron_News_3_26_(1992)
Ga 0.72880 V.F._Sears_Neutron_News_3_26_(1992)
D 0.66710 V.F._Sears_Neutron_News_3_26_(1992)

loop_
_geom_angle_atom_site_label_1
_geom_angle_atom_site_label_2
_geom_angle_atom_site_label_3
_geom_angle
_geom_angle_site_symmetry_1
_geom_angle_site_symmetry_3
Ga1 Cs1 Ga1 120.04(15) . 2_655
Ga1 Cs1 Ga1 120.1(5) . 3_665
Ga1 Cs1 Ga2 36.57(16) . 4_555
Ga1 Cs1 Ga2 100.50(15) . 5_655
Ga1 Cs1 Ga2 128.5(4) . 6_665
Ga1 Cs1 Ga2 128.5(4) . 7_666
Ga1 Cs1 Ga2 36.57(16) . 8_556
Ga1 Cs1 Ga2 100.50(15) . 9_656
Ga1 Cs1 D2 22.4(4) . 10_555
Ga1 Cs1 D2 142.4(7) . 11_655
Ga1 Cs1 D2 97.7(6) . 12_665
Ga1 Cs1 D4 125.9(4) . 13_655
Ga1 Cs1 D4 57.6(3) . 14_665
Ga1 Cs1 D4 87.2(2) . 15_555
Ga1 Cs1 D4 57.6(3) . 16_666
Ga1 Cs1 D4 87.2(2) . 17_556
Ga1 Cs1 D4 125.9(4) . 18_656
Ga1 Cs1 Ga1 119.9(4) 2_655 3_665
Ga1 Cs1 Ga2 128.49(12) 2_655 4_555
Ga1 Cs1 Ga2 36.53(14) 2_655 5_655
Ga1 Cs1 Ga2 100.4(3) 2_655 6_665
Ga1 Cs1 Ga2 100.4(3) 2_655 7_666
Ga1 Cs1 Ga2 128.49(12) 2_655 8_556
Ga1 Cs1 Ga2 36.53(14) 2_655 9_656
Ga1 Cs1 D2 97.6(6) 2_655 10_555
Ga1 Cs1 D2 22.4(3) 2_655 11_655
Ga1 Cs1 D2 142.3(4) 2_655 12_665
Ga1 Cs1 D4 87.1(3) 2_655 13_655
Ga1 Cs1 D4 125.9(3) 2_655 14_665
Ga1 Cs1 D4 57.6(2) 2_655 15_555
Ga1 Cs1 D4 125.9(3) 2_655 16_666
Ga1 Cs1 D4 57.6(2) 2_655 17_556
Ga1 Cs1 D4 87.1(3) 2_655 18_656
Ga1 Cs1 Ga2 100.5(3) 3_665 4_555
Ga1 Cs1 Ga2 128.4(4) 3_665 5_655
Ga1 Cs1 Ga2 36.5(2) 3_665 6_665
Ga1 Cs1 Ga2 36.5(2) 3_665 7_666
Ga1 Cs1 Ga2 100.5(3) 3_665 8_556
Ga1 Cs1 Ga2 128.4(4) 3_665 9_656
Ga1 Cs1 D2 142.5(8) 3_665 10_555
Ga1 Cs1 D2 97.5(5) 3_665 11_655
Ga1 Cs1 D2 22.4(3) 3_665 12_665
Ga1 Cs1 D4 57.5(3) 3_665 13_655
Ga1 Cs1 D4 87.1(4) 3_665 14_665
Ga1 Cs1 D4 125.8(5) 3_665 15_555
Ga1 Cs1 D4 87.1(4) 3_665 16_666
Ga1 Cs1 D4 125.8(5) 3_665 17_556
Ga1 Cs1 D4 57.5(3) 3_665 18_656
Ga2 Cs1 Ga2 93.78(12) 4_555 5_655
Ga2 Cs1 Ga2 93.8(2) 4_555 6_665
Ga2 Cs1 Ga2 130.2(3) 4_555 7_666
Ga2 Cs1 Ga2 65.19(18) 4_555 8_556
Ga2 Cs1 Ga2 130.22(20) 4_555 9_656
Ga2 Cs1 D2 49.8(4) 4_555 10_555
Ga2 Cs1 D2 142.3(6) 4_555 11_655
Ga2 Cs1 D2 81.7(4) 4_555 12_665
Ga2 Cs1 D4 144.0(4) 4_555 13_655
Ga2 Cs1 D4 83.5(3) 4_555 14_665
Ga2 Cs1 D4 122.4(3) 4_555 15_555
Ga2 Cs1 D4 21.07(17) 4_555 16_666
Ga2 Cs1 D4 73.52(20) 4_555 17_556
Ga2 Cs1 D4 89.5(3) 4_555 18_656
Ga2 Cs1 Ga2 93.7(3) 5_655 6_665
Ga2 Cs1 Ga2 130.1(3) 5_655 7_666
Ga2 Cs1 Ga2 130.22(20) 5_655 8_556
Ga2 Cs1 Ga2 65.12(20) 5_655 9_656
Ga2 Cs1 D2 81.7(5) 5_655 10_555
Ga2 Cs1 D2 49.7(4) 5_655 11_655
Ga2 Cs1 D2 142.3(4) 5_655 12_665
Ga2 Cs1 D4 122.2(4) 5_655 13_655
Ga2 Cs1 D4 144.0(3) 5_655 14_665
Ga2 Cs1 D4 83.4(3) 5_655 15_555
Ga2 Cs1 D4 89.5(2) 5_655 16_666
Ga2 Cs1 D4 21.03(19) 5_655 17_556
Ga2 Cs1 D4 73.4(3) 5_655 18_656
Ga2 Cs1 Ga2 65.1(2) 6_665 7_666
Ga2 Cs1 Ga2 130.2(3) 6_665 8_556
Ga2 Cs1 Ga2 130.1(3) 6_665 9_656
Ga2 Cs1 D2 142.4(7) 6_665 10_555
Ga2 Cs1 D2 81.6(4) 6_665 11_655
Ga2 Cs1 D2 49.7(3) 6_665 12_665
Ga2 Cs1 D4 83.3(3) 6_665 13_655
Ga2 Cs1 D4 122.3(4) 6_665 14_665
Ga2 Cs1 D4 143.9(4) 6_665 15_555
Ga2 Cs1 D4 73.5(3) 6_665 16_666
Ga2 Cs1 D4 89.4(3) 6_665 17_556
Ga2 Cs1 D4 21.0(2) 6_665 18_656
Ga2 Cs1 Ga2 93.8(2) 7_666 8_556
Ga2 Cs1 Ga2 93.7(3) 7_666 9_656
Ga2 Cs1 D2 142.4(7) 7_666 10_555
Ga2 Cs1 D2 81.6(4) 7_666 11_655
Ga2 Cs1 D2 49.7(3) 7_666 12_665
Ga2 Cs1 D4 21.0(2) 7_666 13_655
Ga2 Cs1 D4 73.5(3) 7_666 14_665
Ga2 Cs1 D4 89.4(3) 7_666 15_555
Ga2 Cs1 D4 122.3(4) 7_666 16_666
Ga2 Cs1 D4 143.9(4) 7_666 17_556
Ga2 Cs1 D4 83.3(3) 7_666 18_656
Ga2 Cs1 Ga2 93.78(12) 8_556 9_656
Ga2 Cs1 D2 49.8(4) 8_556 10_555
Ga2 Cs1 D2 142.3(6) 8_556 11_655
Ga2 Cs1 D2 81.7(4) 8_556 12_665
Ga2 Cs1 D4 89.5(3) 8_556 13_655
Ga2 Cs1 D4 21.07(17) 8_556 14_665
Ga2 Cs1 D4 73.52(20) 8_556 15_555
Ga2 Cs1 D4 83.5(3) 8_556 16_666
Ga2 Cs1 D4 122.4(3) 8_556 17_556
Ga2 Cs1 D4 144.0(4) 8_556 18_656
Ga2 Cs1 D2 81.7(5) 9_656 10_555
Ga2 Cs1 D2 49.7(4) 9_656 11_655
Ga2 Cs1 D2 142.3(4) 9_656 12_665
Ga2 Cs1 D4 73.4(3) 9_656 13_655
Ga2 Cs1 D4 89.5(2) 9_656 14_665
Ga2 Cs1 D4 21.03(19) 9_656 15_555
Ga2 Cs1 D4 144.0(3) 9_656 16_666
Ga2 Cs1 D4 83.4(3) 9_656 17_556
Ga2 Cs1 D4 122.2(4) 9_656 18_656
D2 Cs1 D2 120.0(9) 10_555 11_655
D2 Cs1 D2 120.1(7) 10_555 12_665
D2 Cs1 D4 130.5(8) 10_555 13_655
D2 Cs1 D4 69.2(5) 10_555 14_665
D2 Cs1 D4 73.0(5) 10_555 15_555
D2 Cs1 D4 69.2(5) 10_555 16_666
D2 Cs1 D4 73.0(5) 10_555 17_556
D2 Cs1 D4 130.5(8) 10_555 18_656
D2 Cs1 D2 119.9(5) 11_655 12_665
D2 Cs1 D4 72.9(4) 11_655 13_655
D2 Cs1 D4 130.4(6) 11_655 14_665
D2 Cs1 D4 69.1(5) 11_655 15_555
D2 Cs1 D4 130.4(6) 11_655 16_666
D2 Cs1 D4 69.1(5) 11_655 17_556
D2 Cs1 D4 72.9(4) 11_655 18_656
D2 Cs1 D4 69.1(3) 12_665 13_655
D2 Cs1 D4 73.0(4) 12_665 14_665
D2 Cs1 D4 130.4(5) 12_665 15_555
D2 Cs1 D4 73.0(4) 12_665 16_666
D2 Cs1 D4 130.4(5) 12_665 17_556
D2 Cs1 D4 69.1(3) 12_665 18_656
D4 Cs1 D4 68.5(3) 13_655 14_665
D4 Cs1 D4 68.5(4) 13_655 15_555
D4 Cs1 D4 142.1(5) 13_655 16_666
D4 Cs1 D4 142.0(5) 13_655 17_556
D4 Cs1 D4 98.8(4) 13_655 18_656
D4 Cs1 D4 68.5(3) 14_665 15_555
D4 Cs1 D4 99.0(4) 14_665 16_666
D4 Cs1 D4 142.2(5) 14_665 17_556
D4 Cs1 D4 142.1(5) 14_665 18_656
D4 Cs1 D4 142.2(5) 15_555 16_666
D4 Cs1 D4 98.9(4) 15_555 17_556
D4 Cs1 D4 142.0(5) 15_555 18_656
D4 Cs1 D4 68.5(3) 16_666 17_556
D4 Cs1 D4 68.5(3) 16_666 18_656
D4 Cs1 D4 68.5(4) 17_556 18_656
D3 Cs2 D3 113.31(11) . 2_655
D3 Cs2 D3 113.3(3) . 3_665
D3 Cs2 D3 68.3(2) . 4_655
D3 Cs2 D3 65.3(2) . 5_665
D3 Cs2 D3 178.3(2) . 6_555
D3 Cs2 D4 139.7(4) . 7_654
D3 Cs2 D4 100.6(3) . 8_554
D3 Cs2 D4 69.4(3) . 9_664
D3 Cs2 D4 41.3(2) . 10_666
D3 Cs2 D4 78.4(2) . 11_556
D3 Cs2 D4 111.3(3) . 12_656
D3 Cs2 D3 113.2(3) 2_655 3_665
D3 Cs2 D3 178.2(2) 2_655 4_655
D3 Cs2 D3 68.2(2) 2_655 5_665
D3 Cs2 D3 65.2(2) 2_655 6_555
D3 Cs2 D4 100.4(4) 2_655 7_654
D3 Cs2 D4 69.3(3) 2_655 8_554
D3 Cs2 D4 139.6(3) 2_655 9_664
D3 Cs2 D4 111.3(2) 2_655 10_666
D3 Cs2 D4 41.2(2) 2_655 11_556
D3 Cs2 D4 78.3(3) 2_655 12_656
D3 Cs2 D3 65.2(2) 3_665 4_655
D3 Cs2 D3 178.4(4) 3_665 5_665
D3 Cs2 D3 68.2(2) 3_665 6_555
D3 Cs2 D4 69.3(3) 3_665 7_654
D3 Cs2 D4 139.5(5) 3_665 8_554
D3 Cs2 D4 100.5(4) 3_665 9_664
D3 Cs2 D4 78.4(3) 3_665 10_666
D3 Cs2 D4 111.2(4) 3_665 11_556
D3 Cs2 D4 41.2(3) 3_665 12_656
D3 Cs2 D3 113.4(3) 4_655 5_665
D3 Cs2 D3 113.23(11) 4_655 6_555
D3 Cs2 D4 78.4(2) 4_655 7_654
D3 Cs2 D4 111.3(3) 4_655 8_554
D3 Cs2 D4 41.3(2) 4_655 9_664
D3 Cs2 D4 69.4(3) 4_655 10_666
D3 Cs2 D4 139.7(4) 4_655 11_556
D3 Cs2 D4 100.5(3) 4_655 12_656
D3 Cs2 D3 113.2(3) 5_665 6_555
D3 Cs2 D4 111.3(4) 5_665 7_654
D3 Cs2 D4 41.3(3) 5_665 8_554
D3 Cs2 D4 78.4(3) 5_665 9_664
D3 Cs2 D4 100.6(4) 5_665 10_666
D3 Cs2 D4 69.4(3) 5_665 11_556
D3 Cs2 D4 139.6(5) 5_665 12_656
D3 Cs2 D4 41.2(2) 6_555 7_654
D3 Cs2 D4 78.3(3) 6_555 8_554
D3 Cs2 D4 111.2(3) 6_555 9_664
D3 Cs2 D4 139.5(3) 6_555 10_666
D3 Cs2 D4 100.4(4) 6_555 11_556
D3 Cs2 D4 69.3(3) 6_555 12_656
D4 Cs2 D4 70.6(4) 7_654 8_554
D4 Cs2 D4 70.6(3) 7_654 9_664
D4 Cs2 D4 141.6(5) 7_654 10_666
D4 Cs2 D4 140.4(5) 7_654 11_556
D4 Cs2 D4 96.2(4) 7_654 12_656
D4 Cs2 D4 70.6(3) 8_554 9_664
D4 Cs2 D4 140.6(5) 8_554 10_666
D4 Cs2 D4 96.3(4) 8_554 11_556
D4 Cs2 D4 141.4(5) 8_554 12_656
D4 Cs2 D4 96.4(4) 9_664 10_666
D4 Cs2 D4 141.7(5) 9_664 11_556
D4 Cs2 D4 140.5(5) 9_664 12_656
D4 Cs2 D4 70.6(3) 10_666 11_556
D4 Cs2 D4 70.6(3) 10_666 12_656
D4 Cs2 D4 70.6(4) 11_556 12_656
Ga1 Cs3 Ga1 93.48(14) 1_545 2_665
Ga1 Cs3 Ga2 99.6(3) 1_545 3_555
Ga1 Cs3 Ga2 36.39(12) 1_545 4_545
Ga1 Cs3 Ga2 129.78(12) 1_545 5_665
Ga1 Cs3 D1 102.2(2) 1_545 6_555
Ga1 Cs3 D2 77.8(5) 1_545 7_665
Ga1 Cs3 D2 19.0(3) 1_545 8_545
Ga1 Cs3 D3 57.1(2) 1_545 9_545
Ga1 Cs3 D3 144.2(2) 1_545 10_665
Ga1 Cs3 D3 133.3(4) 1_545 11_655
Ga1 Cs3 D4 116.5(4) 1_545 12_666
Ga1 Cs3 D4 84.1(4) 1_545 13_546
Ga1 Cs3 Ga2 99.6(3) 2_665 3_555
Ga1 Cs3 Ga2 129.78(12) 2_665 4_545
Ga1 Cs3 Ga2 36.39(12) 2_665 5_665
Ga1 Cs3 D1 102.2(2) 2_665 6_555
Ga1 Cs3 D2 19.0(3) 2_665 7_665
Ga1 Cs3 D2 77.8(5) 2_665 8_545
Ga1 Cs3 D3 144.2(2) 2_665 9_545
Ga1 Cs3 D3 57.1(2) 2_665 10_665
Ga1 Cs3 D3 133.3(4) 2_665 11_655
Ga1 Cs3 D4 84.1(4) 2_665 12_666
Ga1 Cs3 D4 116.5(4) 2_665 13_546
Ga2 Cs3 Ga2 93.8(2) 3_555 4_545
Ga2 Cs3 Ga2 93.8(2) 3_555 5_665
Ga2 Cs3 D1 147.9(3) 3_555 6_555
Ga2 Cs3 D2 91.8(6) 3_555 7_665
Ga2 Cs3 D2 91.8(4) 3_555 8_545
Ga2 Cs3 D3 104.7(3) 3_555 9_545
Ga2 Cs3 D3 104.7(3) 3_555 10_665
Ga2 Cs3 D3 76.5(4) 3_555 11_655
Ga2 Cs3 D4 22.2(3) 3_555 12_666
Ga2 Cs3 D4 22.2(3) 3_555 13_546
Ga2 Cs3 Ga2 165.50(3) 4_545 5_665
Ga2 Cs3 D1 90.08(19) 4_545 6_555
Ga2 Cs3 D2 113.9(6) 4_545 7_665
Ga2 Cs3 D2 53.5(3) 4_545 8_545
Ga2 Cs3 D3 24.35(12) 4_545 9_545
Ga2 Cs3 D3 159.21(12) 4_545 10_665
Ga2 Cs3 D3 96.9(3) 4_545 11_655
Ga2 Cs3 D4 115.9(3) 4_545 12_666
Ga2 Cs3 D4 72.0(3) 4_545 13_546
Ga2 Cs3 D1 90.08(19) 5_665 6_555
Ga2 Cs3 D2 53.5(3) 5_665 7_665
Ga2 Cs3 D2 113.9(5) 5_665 8_545
Ga2 Cs3 D3 159.21(12) 5_665 9_545
Ga2 Cs3 D3 24.35(12) 5_665 10_665
Ga2 Cs3 D3 96.9(3) 5_665 11_655
Ga2 Cs3 D4 72.0(3) 5_665 12_666
Ga2 Cs3 D4 115.9(3) 5_665 13_546
D1 Cs3 D2 115.6(3) 6_555 7_665
D1 Cs3 D2 115.6(4) 6_555 8_545
D1 Cs3 D3 69.2(2) 6_555 9_545
D1 Cs3 D3 69.2(2) 6_555 10_665
D1 Cs3 D3 71.4(4) 6_555 11_655
D1 Cs3 D4 140.5(4) 6_555 12_666
D1 Cs3 D4 140.5(4) 6_555 13_546
D2 Cs3 D2 60.5(6) 7_665 8_545
D2 Cs3 D3 133.6(6) 7_665 9_545
D2 Cs3 D3 75.7(4) 7_665 10_665
D2 Cs3 D3 147.9(6) 7_665 11_655
D2 Cs3 D4 82.0(5) 7_665 12_666
D2 Cs3 D4 103.9(7) 7_665 13_546
D2 Cs3 D3 75.7(4) 8_545 9_545
D2 Cs3 D3 133.6(6) 8_545 10_665
D2 Cs3 D3 147.9(5) 8_545 11_655
D2 Cs3 D4 103.9(5) 8_545 12_666
D2 Cs3 D4 82.0(5) 8_545 13_546
D3 Cs3 D3 137.01(12) 9_545 10_665
D3 Cs3 D3 78.5(3) 9_545 11_655
D3 Cs3 D4 125.3(3) 9_545 12_666
D3 Cs3 D4 83.0(4) 9_545 13_546
D3 Cs3 D3 78.5(3) 10_665 11_655
D3 Cs3 D4 83.0(4) 10_665 12_666
D3 Cs3 D4 125.3(4) 10_665 13_546
D3 Cs3 D4 76.1(4) 11_655 12_666
D3 Cs3 D4 76.1(4) 11_655 13_546
D4 Cs3 D4 44.2(3) 12_666 13_546
Cs1 Ga1 Cs1 110.35(16) . 2_655
Cs1 Ga1 Cs1 110.29(16) . 3_555
Cs1 Ga1 Cs3 80.2(2) . 4_655
Cs1 Ga1 Cs3 139.3(2) . 5_655
Cs1 Ga1 Cs3 139.3(2) . 6_656
Cs1 Ga1 Cs3 80.2(2) . 7_656
Cs1 Ga1 Ga2 73.4(3) . 8_555
Cs1 Ga1 Ga2 73.4(3) . 9_556
Cs1 Ga1 D2 72.3(10) . 10_555
Cs1 Ga1 D2 177.4(15) . 11_555
Cs1 Ga1 D3 87.1(3) . 12_555
Cs1 Ga1 D3 87.1(3) . 13_556
Cs1 Ga1 D4 48.8(3) . 14_665
Cs1 Ga1 D4 85.5(3) . 15_545
Cs1 Ga1 D4 48.8(3) . 16_666
Cs1 Ga1 D4 85.5(3) . 17_546
Cs1 Ga1 Cs1 0.05(16) 2_655 3_555
Cs1 Ga1 Cs3 139.3(2) 2_655 4_655
Cs1 Ga1 Cs3 80.1(2) 2_655 5_655
Cs1 Ga1 Cs3 80.1(2) 2_655 6_656
Cs1 Ga1 Cs3 139.3(2) 2_655 7_656
Cs1 Ga1 Ga2 73.5(3) 2_655 8_555
Cs1 Ga1 Ga2 73.5(3) 2_655 9_556
Cs1 Ga1 D2 177.4(8) 2_655 10_555
Cs1 Ga1 D2 72.2(10) 2_655 11_555
Cs1 Ga1 D3 87.1(3) 2_655 12_555
Cs1 Ga1 D3 87.1(3) 2_655 13_556
Cs1 Ga1 D4 85.6(3) 2_655 14_665
Cs1 Ga1 D4 48.8(2) 2_655 15_545
Cs1 Ga1 D4 85.6(3) 2_655 16_666
Cs1 Ga1 D4 48.8(2) 2_655 17_546
Cs1 Ga1 Cs3 139.3(2) 3_555 4_655
Cs1 Ga1 Cs3 80.2(2) 3_555 5_655
Cs1 Ga1 Cs3 80.2(2) 3_555 6_656
Cs1 Ga1 Cs3 139.3(2) 3_555 7_656
Cs1 Ga1 Ga2 73.4(3) 3_555 8_555
Cs1 Ga1 Ga2 73.4(3) 3_555 9_556
Cs1 Ga1 D2 177.4(8) 3_555 10_555
Cs1 Ga1 D2 72.3(10) 3_555 11_555
Cs1 Ga1 D3 87.1(3) 3_555 12_555
Cs1 Ga1 D3 87.1(3) 3_555 13_556
Cs1 Ga1 D4 85.5(3) 3_555 14_665
Cs1 Ga1 D4 48.8(3) 3_555 15_545
Cs1 Ga1 D4 85.5(3) 3_555 16_666
Cs1 Ga1 D4 48.8(3) 3_555 17_546
Cs3 Ga1 Cs3 68.9(2) 4_655 5_655
Cs3 Ga1 Cs3 118.1(3) 4_655 6_656
Cs3 Ga1 Cs3 80.2(3) 4_655 7_656
Cs3 Ga1 Ga2 72.4(4) 4_655 8_555
Cs3 Ga1 Ga2 144.6(5) 4_655 9_556
Cs3 Ga1 D2 40.4(6) 4_655 10_555
Cs3 Ga1 D2 97.9(11) 4_655 11_555
Cs3 Ga1 D3 53.4(3) 4_655 12_555
Cs3 Ga1 D3 133.5(4) 4_655 13_556
Cs3 Ga1 D4 124.6(4) 4_655 14_665
Cs3 Ga1 D4 165.6(4) 4_655 15_545
Cs3 Ga1 D4 72.2(3) 4_655 16_666
Cs3 Ga1 D4 95.5(3) 4_655 17_546
Cs3 Ga1 Cs3 80.2(3) 5_655 6_656
Cs3 Ga1 Cs3 118.1(3) 5_655 7_656
Cs3 Ga1 Ga2 72.4(4) 5_655 8_555
Cs3 Ga1 Ga2 144.6(5) 5_655 9_556
Cs3 Ga1 D2 97.9(9) 5_655 10_555
Cs3 Ga1 D2 40.4(10) 5_655 11_555
Cs3 Ga1 D3 53.4(3) 5_655 12_555
Cs3 Ga1 D3 133.5(4) 5_655 13_556
Cs3 Ga1 D4 165.6(4) 5_655 14_665
Cs3 Ga1 D4 124.6(4) 5_655 15_545
Cs3 Ga1 D4 95.5(4) 5_655 16_666
Cs3 Ga1 D4 72.2(3) 5_655 17_546
Cs3 Ga1 Cs3 68.9(2) 6_656 7_656
Cs3 Ga1 Ga2 144.6(5) 6_656 8_555
Cs3 Ga1 Ga2 72.4(4) 6_656 9_556
Cs3 Ga1 D2 97.9(9) 6_656 10_555
Cs3 Ga1 D2 40.4(10) 6_656 11_555
Cs3 Ga1 D3 133.5(4) 6_656 12_555
Cs3 Ga1 D3 53.4(3) 6_656 13_556
Cs3 Ga1 D4 95.5(4) 6_656 14_665
Cs3 Ga1 D4 72.2(3) 6_656 15_545
Cs3 Ga1 D4 165.6(4) 6_656 16_666
Cs3 Ga1 D4 124.6(4) 6_656 17_546
Cs3 Ga1 Ga2 144.6(5) 7_656 8_555
Cs3 Ga1 Ga2 72.4(4) 7_656 9_556
Cs3 Ga1 D2 40.4(6) 7_656 10_555
Cs3 Ga1 D2 97.9(11) 7_656 11_555
Cs3 Ga1 D3 133.5(4) 7_656 12_555
Cs3 Ga1 D3 53.4(3) 7_656 13_556
Cs3 Ga1 D4 72.2(3) 7_656 14_665
Cs3 Ga1 D4 95.5(3) 7_656 15_545
Cs3 Ga1 D4 124.6(4) 7_656 16_666
Cs3 Ga1 D4 165.6(4) 7_656 17_546
Ga2 Ga1 Ga2 120.1(5) 8_555 9_556
Ga2 Ga1 D2 107.7(8) 8_555 10_555
Ga2 Ga1 D2 107.7(13) 8_555 11_555
Ga2 Ga1 D3 24.8(3) 8_555 12_555
Ga2 Ga1 D3 144.9(6) 8_555 13_556
Ga2 Ga1 D4 105.4(5) 8_555 14_665
Ga2 Ga1 D4 105.4(5) 8_555 15_545
Ga2 Ga1 D4 24.7(3) 8_555 16_666
Ga2 Ga1 D4 24.7(3) 8_555 17_546
Ga2 Ga1 D2 107.7(8) 9_556 10_555
Ga2 Ga1 D2 107.7(13) 9_556 11_555
Ga2 Ga1 D3 144.9(6) 9_556 12_555
Ga2 Ga1 D3 24.8(3) 9_556 13_556
Ga2 Ga1 D4 24.7(3) 9_556 14_665
Ga2 Ga1 D4 24.7(3) 9_556 15_545
Ga2 Ga1 D4 105.4(5) 9_556 16_666
Ga2 Ga1 D4 105.4(5) 9_556 17_546
D2 Ga1 D2 105.1(19) 10_555 11_555
D2 Ga1 D3 93.1(7) 10_555 12_555
D2 Ga1 D3 93.1(7) 10_555 13_556
D2 Ga1 D4 96.4(9) 10_555 14_665
D2 Ga1 D4 132.3(8) 10_555 15_545
D2 Ga1 D4 96.4(9) 10_555 16_666
D2 Ga1 D4 132.3(8) 10_555 17_546
D2 Ga1 D3 93.1(11) 11_555 12_555
D2 Ga1 D3 93.1(11) 11_555 13_556
D2 Ga1 D4 132.3(14) 11_555 14_665
D2 Ga1 D4 96.4(12) 11_555 15_545
D2 Ga1 D4 132.3(14) 11_555 16_666
D2 Ga1 D4 96.4(12) 11_555 17_546
D3 Ga1 D3 169.7(6) 12_555 13_556
D3 Ga1 D4 128.1(5) 12_555 14_665
D3 Ga1 D4 128.1(5) 12_555 15_545
D3 Ga1 D4 42.9(3) 12_555 16_666
D3 Ga1 D4 42.9(3) 12_555 17_546
D3 Ga1 D4 42.9(3) 13_556 14_665
D3 Ga1 D4 42.9(3) 13_556 15_545
D3 Ga1 D4 128.1(5) 13_556 16_666
D3 Ga1 D4 128.1(5) 13_556 17_546
D4 Ga1 D4 41.5(3) 14_665 15_545
D4 Ga1 D4 85.2(4) 14_665 16_666
D4 Ga1 D4 99.6(4) 14_665 17_546
D4 Ga1 D4 99.6(4) 15_545 16_666
D4 Ga1 D4 85.2(4) 15_545 17_546
D4 Ga1 D4 41.5(3) 16_666 17_546
Cs1 Ga2 Cs1 107.18(9) . 2_655
Cs1 Ga2 Cs1 107.13(9) . 3_555
Cs1 Ga2 Cs3 78.8(2) . 4_555
Cs1 Ga2 Cs3 78.9(2) . 5_655
Cs1 Ga2 Cs3 135.4(2) . 6_655
Cs1 Ga2 Ga1 70.0(3) . 7_555
Cs1 Ga2 D2 61.1(4) . 8_555
Cs1 Ga2 D2 95.9(6) . 9_555
Cs1 Ga2 D3 125.9(6) . 10_555
Cs1 Ga2 D4 44.3(4) . 11_666
Cs1 Ga2 D4 121.9(4) . 12_546
Cs1 Ga2 Cs1 0.06(9) 2_655 3_555
Cs1 Ga2 Cs3 78.8(2) 2_655 4_555
Cs1 Ga2 Cs3 135.4(2) 2_655 5_655
Cs1 Ga2 Cs3 78.9(2) 2_655 6_655
Cs1 Ga2 Ga1 70.0(3) 2_655 7_555
Cs1 Ga2 D2 95.9(3) 2_655 8_555
Cs1 Ga2 D2 61.1(4) 2_655 9_555
Cs1 Ga2 D3 125.9(6) 2_655 10_555
Cs1 Ga2 D4 121.9(4) 2_655 11_666
Cs1 Ga2 D4 44.3(4) 2_655 12_546
Cs1 Ga2 Cs3 78.8(2) 3_555 4_555
Cs1 Ga2 Cs3 135.4(2) 3_555 5_655
Cs1 Ga2 Cs3 78.9(2) 3_555 6_655
Cs1 Ga2 Ga1 70.0(3) 3_555 7_555
Cs1 Ga2 D2 95.9(3) 3_555 8_555
Cs1 Ga2 D2 61.1(4) 3_555 9_555
Cs1 Ga2 D3 125.9(6) 3_555 10_555
Cs1 Ga2 D4 121.9(4) 3_555 11_666
Cs1 Ga2 D4 44.3(4) 3_555 12_546
Cs3 Ga2 Cs3 143.8(4) 4_555 5_655
Cs3 Ga2 Cs3 143.8(4) 4_555 6_655
Cs3 Ga2 Ga1 125.7(6) 4_555 7_555
Cs3 Ga2 D2 136.1(5) 4_555 8_555
Cs3 Ga2 D2 136.1(7) 4_555 9_555
Cs3 Ga2 D3 117.9(7) 4_555 10_555
Cs3 Ga2 D4 50.8(5) 4_555 11_666
Cs3 Ga2 D4 50.8(5) 4_555 12_546
Cs3 Ga2 Cs3 68.39(20) 5_655 6_655
Cs3 Ga2 Ga1 71.2(4) 5_655 7_555
Cs3 Ga2 D2 47.3(3) 5_655 8_555
Cs3 Ga2 D2 74.4(4) 5_655 9_555
Cs3 Ga2 D3 57.4(5) 5_655 10_555
Cs3 Ga2 D4 93.8(6) 5_655 11_666
Cs3 Ga2 D4 159.2(6) 5_655 12_546
Cs3 Ga2 Ga1 71.2(4) 6_655 7_555
Cs3 Ga2 D2 74.4(4) 6_655 8_555
Cs3 Ga2 D2 47.3(4) 6_655 9_555
Cs3 Ga2 D3 57.4(5) 6_655 10_555
Cs3 Ga2 D4 159.2(7) 6_655 11_666
Cs3 Ga2 D4 93.8(6) 6_655 12_546
Ga1 Ga2 D2 25.9(3) 7_555 8_555
Ga1 Ga2 D2 25.9(5) 7_555 9_555
Ga1 Ga2 D3 116.4(7) 7_555 10_555
Ga1 Ga2 D4 114.3(8) 7_555 11_666
Ga1 Ga2 D4 114.3(7) 7_555 12_546
D2 Ga2 D2 42.7(5) 8_555 9_555
D2 Ga2 D3 100.6(7) 8_555 10_555
D2 Ga2 D4 101.9(8) 8_555 11_666
D2 Ga2 D4 140.2(7) 8_555 12_546
D2 Ga2 D3 100.6(8) 9_555 10_555
D2 Ga2 D4 140.2(12) 9_555 11_666
D2 Ga2 D4 101.9(8) 9_555 12_546
D3 Ga2 D4 104.5(9) 10_555 11_666
D3 Ga2 D4 104.5(8) 10_555 12_546
D4 Ga2 D4 101.2(6) 11_666 12_546
Cs3 D1 Cs3 86.3(3) . 2_555
Cs3 D1 Cs3 86.3(3) . 3_555
Cs3 D1 Cs3 180.0(5) . 4_555
Cs3 D1 Cs3 93.7(3) . 5_555
Cs3 D1 Cs3 93.7(3) . 6_555
Cs3 D1 D3 126.5(4) . 7_455
Cs3 D1 D3 56.88(19) . 8_545
Cs3 D1 D3 56.88(19) . 9_665
Cs3 D1 D3 53.5(3) . 10_655
Cs3 D1 D3 123.1(4) . 11_565
Cs3 D1 D3 123.1(4) . 12_445
Cs3 D1 Cs3 86.34(16) 2_555 3_555
Cs3 D1 Cs3 93.7(3) 2_555 4_555
Cs3 D1 Cs3 180.0(4) 2_555 5_555
Cs3 D1 Cs3 93.7(4) 2_555 6_555
Cs3 D1 D3 56.9(2) 2_555 7_455
Cs3 D1 D3 126.5(2) 2_555 8_545
Cs3 D1 D3 56.9(2) 2_555 9_665
Cs3 D1 D3 123.1(4) 2_555 10_655
Cs3 D1 D3 53.5(2) 2_555 11_565
Cs3 D1 D3 123.1(2) 2_555 12_445
Cs3 D1 Cs3 93.7(3) 3_555 4_555
Cs3 D1 Cs3 93.7(4) 3_555 5_555
Cs3 D1 Cs3 180.0(4) 3_555 6_555
Cs3 D1 D3 56.9(2) 3_555 7_455
Cs3 D1 D3 56.9(2) 3_555 8_545
Cs3 D1 D3 126.5(2) 3_555 9_665
Cs3 D1 D3 123.1(4) 3_555 10_655
Cs3 D1 D3 123.1(2) 3_555 11_565
Cs3 D1 D3 53.5(2) 3_555 12_445
Cs3 D1 Cs3 86.3(3) 4_555 5_555
Cs3 D1 Cs3 86.3(3) 4_555 6_555
Cs3 D1 D3 53.5(3) 4_555 7_455
Cs3 D1 D3 123.1(4) 4_555 8_545
Cs3 D1 D3 123.1(4) 4_555 9_665
Cs3 D1 D3 126.5(4) 4_555 10_655
Cs3 D1 D3 56.88(19) 4_555 11_565
Cs3 D1 D3 56.88(19) 4_555 12_445
Cs3 D1 Cs3 86.34(16) 5_555 6_555
Cs3 D1 D3 123.1(4) 5_555 7_455
Cs3 D1 D3 53.5(2) 5_555 8_545
Cs3 D1 D3 123.1(2) 5_555 9_665
Cs3 D1 D3 56.9(2) 5_555 10_655
Cs3 D1 D3 126.5(2) 5_555 11_565
Cs3 D1 D3 56.9(2) 5_555 12_445
Cs3 D1 D3 123.1(4) 6_555 7_455
Cs3 D1 D3 123.1(2) 6_555 8_545
Cs3 D1 D3 53.5(2) 6_555 9_665
Cs3 D1 D3 56.9(2) 6_555 10_655
Cs3 D1 D3 56.9(2) 6_555 11_565
Cs3 D1 D3 126.5(2) 6_555 12_445
D3 D1 D3 112.9(3) 7_455 8_545
D3 D1 D3 112.9(3) 7_455 9_665
D3 D1 D3 180.0(4) 7_455 10_655
D3 D1 D3 67.1(2) 7_455 11_565
D3 D1 D3 67.1(2) 7_455 12_445
D3 D1 D3 112.94(11) 8_545 9_665
D3 D1 D3 67.1(2) 8_545 10_655
D3 D1 D3 180.0(2) 8_545 11_565
D3 D1 D3 67.1(2) 8_545 12_445
D3 D1 D3 67.1(2) 9_665 10_655
D3 D1 D3 67.1(2) 9_665 11_565
D3 D1 D3 180.0(2) 9_665 12_445
D3 D1 D3 112.9(3) 10_655 11_565
D3 D1 D3 112.9(3) 10_655 12_445
D3 D1 D3 112.94(11) 11_565 12_445
Cs1 D2 Cs3 97.3(4) . 2_655
Cs1 D2 Cs3 97.3(4) . 3_656
Cs1 D2 Ga1 85.3(7) . 4_555
Cs1 D2 Ga2 69.1(4) . 5_555
Cs1 D2 Ga2 69.1(4) . 6_556
Cs1 D2 D2 117.3(7) . 7_765
Cs1 D2 D2 122.7(10) . 8_555
Cs1 D2 D3 84.3(4) . 9_555
Cs1 D2 D3 84.3(4) . 10_556
Cs1 D2 D4 47.2(4) . 11_665
Cs1 D2 D4 47.2(4) . 12_666
Cs3 D2 Cs3 117.7(5) 2_655 3_656
Cs3 D2 Ga1 120.7(8) 2_655 4_555
Cs3 D2 Ga2 79.2(4) 2_655 5_555
Cs3 D2 Ga2 160.3(5) 2_655 6_556
Cs3 D2 D2 59.8(4) 2_655 7_765
Cs3 D2 D2 110.7(8) 2_655 8_555
Cs3 D2 D3 56.9(3) 2_655 9_555
Cs3 D2 D3 174.6(5) 2_655 10_556
Cs3 D2 D4 144.2(5) 2_655 11_665
Cs3 D2 D4 77.8(4) 2_655 12_666
Cs3 D2 Ga1 120.7(8) 3_656 4_555
Cs3 D2 Ga2 160.3(5) 3_656 5_555
Cs3 D2 Ga2 79.2(4) 3_656 6_556
Cs3 D2 D2 59.8(4) 3_656 7_765
Cs3 D2 D2 110.7(8) 3_656 8_555
Cs3 D2 D3 174.6(5) 3_656 9_555
Cs3 D2 D3 56.9(3) 3_656 10_556
Cs3 D2 D4 77.8(4) 3_656 11_665
Cs3 D2 D4 144.2(5) 3_656 12_666
Ga1 D2 Ga2 46.4(6) 4_555 5_555
Ga1 D2 Ga2 46.4(6) 4_555 6_556
Ga1 D2 D2 157.4(10) 4_555 7_765
Ga1 D2 D2 37.4(10) 4_555 8_555
Ga1 D2 D3 64.5(7) 4_555 9_555
Ga1 D2 D3 64.5(7) 4_555 10_556
Ga1 D2 D4 61.2(7) 4_555 11_665
Ga1 D2 D4 61.2(7) 4_555 12_666
Ga2 D2 Ga2 82.4(4) 5_555 6_556
Ga2 D2 D2 138.8(5) 5_555 7_765
Ga2 D2 D2 68.6(8) 5_555 8_555
Ga2 D2 D3 24.6(3) 5_555 9_555
Ga2 D2 D3 106.1(4) 5_555 10_556
Ga2 D2 D4 82.4(4) 5_555 11_665
Ga2 D2 D4 23.3(3) 5_555 12_666
Ga2 D2 D2 138.8(5) 6_556 7_765
Ga2 D2 D2 68.6(8) 6_556 8_555
Ga2 D2 D3 106.1(4) 6_556 9_555
Ga2 D2 D3 24.6(3) 6_556 10_556
Ga2 D2 D4 23.3(3) 6_556 11_665
Ga2 D2 D4 82.4(4) 6_556 12_666
D2 D2 D2 120.0(9) 7_765 8_555
D2 D2 D3 115.0(5) 7_765 9_555
D2 D2 D3 115.0(5) 7_765 10_556
D2 D2 D4 133.7(6) 7_765 11_665
D2 D2 D4 133.7(6) 7_765 12_666
D2 D2 D3 72.4(7) 8_555 9_555
D2 D2 D3 72.4(7) 8_555 10_556
D2 D2 D4 90.5(9) 8_555 11_665
D2 D2 D4 90.5(9) 8_555 12_666
D3 D2 D3 128.4(5) 9_555 10_556
D3 D2 D4 106.8(4) 9_555 11_665
D3 D2 D4 38.2(3) 9_555 12_666
D3 D2 D4 38.2(3) 10_556 11_665
D3 D2 D4 106.8(4) 10_556 12_666
D4 D2 D4 73.3(4) 11_665 12_666
Cs2 D3 Cs2 111.80(11) . 2_655
Cs2 D3 Cs2 111.75(11) . 3_555
Cs2 D3 Cs3 82.7(3) . 4_655
Cs2 D3 Cs3 165.0(3) . 5_655
Cs2 D3 Cs3 85.0(3) . 6_655
Cs2 D3 Ga1 107.9(2) . 7_555
Cs2 D3 Ga2 86.9(5) . 8_555
Cs2 D3 D1 113.85(16) . 9_655
Cs2 D3 D2 98.2(4) . 10_555
Cs2 D3 D2 130.1(5) . 11_555
Cs2 D3 D4 78.3(2) . 12_544
Cs2 D3 D4 44.7(2) . 13_664
Cs2 D3 D4 50.3(3) . 14_666
Cs2 D3 D4 98.6(3) . 15_546
Cs2 D3 Cs2 0.05(11) 2_655 3_555
Cs2 D3 Cs3 165.0(3) 2_655 4_655
Cs2 D3 Cs3 82.6(3) 2_655 5_655
Cs2 D3 Cs3 85.0(3) 2_655 6_655
Cs2 D3 Ga1 107.9(2) 2_655 7_555
Cs2 D3 Ga2 86.9(5) 2_655 8_555
Cs2 D3 D1 113.82(16) 2_655 9_655
Cs2 D3 D2 130.0(3) 2_655 10_555
Cs2 D3 D2 98.1(3) 2_655 11_555
Cs2 D3 D4 44.7(2) 2_655 12_544
Cs2 D3 D4 78.3(2) 2_655 13_664
Cs2 D3 D4 98.7(3) 2_655 14_666
Cs2 D3 D4 50.3(3) 2_655 15_546
Cs2 D3 Cs3 165.0(3) 3_555 4_655
Cs2 D3 Cs3 82.7(3) 3_555 5_655
Cs2 D3 Cs3 85.0(3) 3_555 6_655
Cs2 D3 Ga1 107.9(2) 3_555 7_555
Cs2 D3 Ga2 86.9(5) 3_555 8_555
Cs2 D3 D1 113.85(16) 3_555 9_655
Cs2 D3 D2 130.1(3) 3_555 10_555
Cs2 D3 D2 98.2(3) 3_555 11_555
Cs2 D3 D4 44.7(2) 3_555 12_544
Cs2 D3 D4 78.3(2) 3_555 13_664
Cs2 D3 D4 98.6(3) 3_555 14_666
Cs2 D3 D4 50.3(3) 3_555 15_546
Cs3 D3 Cs3 82.6(2) 4_655 5_655
Cs3 D3 Cs3 92.6(4) 4_655 6_655
Cs3 D3 Ga1 69.5(3) 4_655 7_555
Cs3 D3 Ga2 98.3(6) 4_655 8_555
Cs3 D3 D1 53.9(2) 4_655 9_655
Cs3 D3 D2 47.4(3) 4_655 10_555
Cs3 D3 D2 73.9(4) 4_655 11_555
Cs3 D3 D4 140.9(4) 4_655 12_544
Cs3 D3 D4 111.8(4) 4_655 13_664
Cs3 D3 D4 93.8(5) 4_655 14_666
Cs3 D3 D4 134.0(5) 4_655 15_546
Cs3 D3 Cs3 92.6(4) 5_655 6_655
Cs3 D3 Ga1 69.5(3) 5_655 7_555
Cs3 D3 Ga2 98.3(6) 5_655 8_555
Cs3 D3 D1 53.9(2) 5_655 9_655
Cs3 D3 D2 73.9(4) 5_655 10_555
Cs3 D3 D2 47.4(3) 5_655 11_555
Cs3 D3 D4 111.8(4) 5_655 12_544
Cs3 D3 D4 140.9(4) 5_655 13_664
Cs3 D3 D4 134.0(5) 5_655 14_666
Cs3 D3 D4 93.8(5) 5_655 15_546
Cs3 D3 Ga1 155.6(4) 6_655 7_555
Cs3 D3 Ga2 165.6(8) 6_655 8_555
Cs3 D3 D1 55.0(3) 6_655 9_655
Cs3 D3 D2 138.3(4) 6_655 10_555
Cs3 D3 D2 138.3(4) 6_655 11_555
Cs3 D3 D4 52.3(4) 6_655 12_544
Cs3 D3 D4 52.3(4) 6_655 13_664
Cs3 D3 D4 133.4(6) 6_655 14_666
Cs3 D3 D4 133.4(6) 6_655 15_546
Ga1 D3 Ga2 38.8(5) 7_555 8_555
Ga1 D3 D1 100.6(3) 7_555 9_655
Ga1 D3 D2 22.4(3) 7_555 10_555
Ga1 D3 D2 22.4(3) 7_555 11_555
Ga1 D3 D4 149.1(4) 7_555 12_544
Ga1 D3 D4 149.1(4) 7_555 13_664
Ga1 D3 D4 66.4(4) 7_555 14_666
Ga1 D3 D4 66.4(4) 7_555 15_546
Ga2 D3 D1 139.4(6) 8_555 9_655
Ga2 D3 D2 54.8(6) 8_555 10_555
Ga2 D3 D2 54.8(7) 8_555 11_555
Ga2 D3 D4 114.3(7) 8_555 12_544
Ga2 D3 D4 114.3(7) 8_555 13_664
Ga2 D3 D4 36.6(6) 8_555 14_666
Ga2 D3 D4 36.6(5) 8_555 15_546
D1 D3 D2 86.7(3) 9_655 10_555
D1 D3 D2 86.7(3) 9_655 11_555
D1 D3 D4 104.3(3) 9_655 12_544
D1 D3 D4 104.3(3) 9_655 13_664
D1 D3 D4 147.5(5) 9_655 14_666
D1 D3 D4 147.5(4) 9_655 15_546
D2 D3 D2 35.2(3) 10_555 11_555
D2 D3 D4 169.0(4) 10_555 12_544
D2 D3 D4 142.7(4) 10_555 13_664
D2 D3 D4 70.5(5) 10_555 14_666
D2 D3 D4 87.4(4) 10_555 15_546
D2 D3 D4 142.7(4) 11_555 12_544
D2 D3 D4 169.0(5) 11_555 13_664
D2 D3 D4 87.4(6) 11_555 14_666
D2 D3 D4 70.5(5) 11_555 15_546
D4 D3 D4 35.7(3) 12_544 13_664
D4 D3 D4 99.6(5) 12_544 14_666
D4 D3 D4 82.8(5) 12_544 15_546
D4 D3 D4 82.8(5) 13_664 14_666
D4 D3 D4 99.6(5) 13_664 15_546
D4 D3 D4 56.9(4) 14_666 15_546
Cs1 D4 Cs1 0.1(2) 1_556 2_566
Cs1 D4 Cs2 97.6(2) 1_556 3_666
Cs1 D4 Cs2 97.7(2) 1_556 4_566
Cs1 D4 Cs3 106.9(3) 1_556 5_666
Cs1 D4 Ga1 73.7(3) 1_556 6_666
Cs1 D4 Ga2 114.7(4) 1_556 7_666
Cs1 D4 D2 63.7(5) 1_556 8_666
Cs1 D4 D3 144.9(4) 1_556 9_566
Cs1 D4 D3 132.1(4) 1_556 10_666
Cs1 D4 D4 55.8(2) 1_556 11_665
Cs1 D4 D4 55.7(3) 1_556 12_565
Cs1 D4 D4 130.5(3) 1_556 13_675
Cs1 D4 Cs2 97.5(2) 2_566 3_666
Cs1 D4 Cs2 97.6(2) 2_566 4_566
Cs1 D4 Cs3 107.0(3) 2_566 5_666
Cs1 D4 Ga1 73.7(3) 2_566 6_666
Cs1 D4 Ga2 114.7(4) 2_566 7_666
Cs1 D4 D2 63.6(5) 2_566 8_666
Cs1 D4 D3 145.0(4) 2_566 9_566
Cs1 D4 D3 132.0(4) 2_566 10_666
Cs1 D4 D4 55.7(2) 2_566 11_665
Cs1 D4 D4 55.7(3) 2_566 12_565
Cs1 D4 D4 130.6(3) 2_566 13_675
Cs2 D4 Cs2 0.1(2) 3_666 4_566
Cs2 D4 Cs3 101.3(3) 3_666 5_666
Cs2 D4 Ga1 138.1(3) 3_666 6_666
Cs2 D4 Ga2 127.3(4) 3_666 7_666
Cs2 D4 D2 117.0(5) 3_666 8_666
Cs2 D4 D3 66.0(3) 3_666 9_566
Cs2 D4 D3 88.5(3) 3_666 10_666
Cs2 D4 D4 54.7(2) 3_666 11_665
Cs2 D4 D4 54.6(3) 3_666 12_565
Cs2 D4 D4 131.9(3) 3_666 13_675
Cs2 D4 Cs3 101.3(3) 4_566 5_666
Cs2 D4 Ga1 138.1(3) 4_566 6_666
Cs2 D4 Ga2 127.2(4) 4_566 7_666
Cs2 D4 D2 117.1(5) 4_566 8_666
Cs2 D4 D3 65.9(3) 4_566 9_566
Cs2 D4 D3 88.4(3) 4_566 10_666
Cs2 D4 D4 54.8(2) 4_566 11_665
Cs2 D4 D4 54.7(3) 4_566 12_565
Cs2 D4 D4 131.8(3) 4_566 13_675
Cs3 D4 Ga1 120.6(5) 5_666 6_666
Cs3 D4 Ga2 107.1(7) 5_666 7_666
Cs3 D4 D2 141.1(6) 5_666 8_666
Cs3 D4 D3 51.7(3) 5_666 9_566
Cs3 D4 D3 118.5(6) 5_666 10_666
Cs3 D4 D4 141.6(4) 5_666 11_665
Cs3 D4 D4 81.7(3) 5_666 12_565
Cs3 D4 D4 67.9(4) 5_666 13_675
Ga1 D4 Ga2 41.0(5) 6_666 7_666
Ga1 D4 D2 22.4(3) 6_666 8_666
Ga1 D4 D3 139.4(5) 6_666 9_566
Ga1 D4 D3 70.6(4) 6_666 10_666
Ga1 D4 D4 89.4(3) 6_666 11_665
Ga1 D4 D4 129.2(4) 6_666 12_565
Ga1 D4 D4 69.3(4) 6_666 13_675
Ga2 D4 D2 54.8(5) 7_666 8_666
Ga2 D4 D3 99.3(6) 7_666 9_566
Ga2 D4 D3 38.9(5) 7_666 10_666
Ga2 D4 D4 111.4(4) 7_666 11_665
Ga2 D4 D4 169.2(6) 7_666 12_565
Ga2 D4 D4 39.4(4) 7_666 13_675
D2 D4 D3 151.2(5) 8_666 9_566
D2 D4 D3 71.3(4) 8_666 10_666
D2 D4 D4 67.1(4) 8_666 11_665
D2 D4 D4 114.4(6) 8_666 12_565
D2 D4 D4 89.5(4) 8_666 13_675
D3 D4 D3 80.4(5) 9_566 10_666
D3 D4 D4 120.5(4) 9_566 11_665
D3 D4 D4 91.0(3) 9_566 12_565
D3 D4 D4 72.1(4) 9_566 13_675
D3 D4 D4 92.7(3) 10_666 11_665
D3 D4 D4 142.0(5) 10_666 12_565
D3 D4 D4 61.6(4) 10_666 13_675
D4 D4 D4 60.0(3) 11_665 12_565
D4 D4 D4 150.4(3) 11_665 13_675
D4 D4 D4 149.6(4) 12_565 13_675

loop_
_geom_bond_atom_site_label_1
_geom_bond_atom_site_label_2
_geom_bond_distance
_geom_bond_site_symmetry_2
Cs1 Ga1 3.897(8) .
Cs1 Ga1 3.902(6) 3_655
Cs1 Ga1 3.902(13) 5_665
Cs1 Ga2 3.975(4) .
Cs1 Ga2 3.979(6) 3_655
Cs1 Ga2 3.980(7) 5_665
Cs1 Ga2 3.980(7) 14_665
Cs1 Ga2 3.975(4) 16_555
Cs1 Ga2 3.979(6) 18_655
Cs1 D2 3.72(2) .
Cs1 D2 3.731(18) 3_655
Cs1 D2 3.728(11) 5_665
Cs1 D4 3.058(9) 2_654
Cs1 D4 3.054(8) 4_664
Cs1 D4 3.056(9) 6_554
Cs1 D4 3.054(8) 13_666
Cs1 D4 3.056(9) 15_556
Cs1 D4 3.058(9) 17_656
Cs2 D3 3.863(5) .
Cs2 D3 3.868(5) 3_655
Cs2 D3 3.868(9) 5_665
Cs2 D3 3.865(5) 13_655
Cs2 D3 3.865(9) 15_665
Cs2 D3 3.870(5) 17_555
Cs2 D4 2.979(9) 8_654
Cs2 D4 2.977(8) 10_554
Cs2 D4 2.975(7) 12_664
Cs2 D4 2.975(7) 13_666
Cs2 D4 2.977(8) 15_556
Cs2 D4 2.979(9) 17_656
Cs3 Ga1 3.943(7) 3_545
Cs3 Ga1 3.943(7) 5_665
Cs3 Ga2 3.983(12) .
Cs3 Ga2 3.9707(15) 3_545
Cs3 Ga2 3.9707(15) 5_665
Cs3 D1 3.262(9) .
Cs3 D2 2.968(13) 5_665
Cs3 D2 2.968(11) 10_545
Cs3 D3 3.380(5) 3_545
Cs3 D3 3.380(5) 5_665
Cs3 D3 3.201(14) 13_655
Cs3 D4 3.227(12) 13_666
Cs3 D4 3.227(12) 24_546
Ga1 Cs1 3.897(8) .
Ga1 Cs1 3.902(8) 8_655
Ga1 Cs1 3.897(8) 12_555
Ga1 Cs3 3.943(10) 3_655
Ga1 Cs3 3.943(10) 5_655
Ga1 Cs3 3.943(10) 14_655
Ga1 Cs3 3.943(10) 18_655
Ga1 Ga2 2.471(10) .
Ga1 Ga2 2.471(10) 16_555
Ga1 D2 1.490(14) .
Ga1 D2 1.49(2) 12_555
Ga1 D3 3.532(11) .
Ga1 D3 3.532(11) 16_555
Ga1 D4 3.431(13) 4_664
Ga1 D4 3.431(12) 9_544
Ga1 D4 3.431(13) 13_666
Ga1 D4 3.431(12) 24_546
Ga2 Cs1 3.975(4) .
Ga2 Cs1 3.980(4) 8_655
Ga2 Cs1 3.975(4) 12_555
Ga2 Cs3 3.983(12) .
Ga2 Cs3 3.971(10) 3_655
Ga2 Cs3 3.971(10) 5_655
Ga2 Ga1 2.471(10) .
Ga2 D2 3.249(11) .
Ga2 D2 3.249(17) 12_555
Ga2 D3 1.654(13) .
Ga2 D4 1.572(9) 13_666
Ga2 D4 1.572(8) 24_546
D1 Cs3 3.262(9) .
D1 Cs3 3.262(7) 3_555
D1 Cs3 3.262(7) 5_555
D1 Cs3 3.262(9) 13_555
D1 Cs3 3.262(7) 15_555
D1 Cs3 3.262(7) 17_555
D1 D3 3.773(9) 1_455
D1 D3 3.773(5) 3_545
D1 D3 3.773(5) 5_665
D1 D3 3.773(9) 13_655
D1 D3 3.773(5) 15_565
D1 D3 3.773(5) 17_445
D2 Cs1 3.72(2) .
D2 Cs3 2.968(10) 3_655
D2 Cs3 2.968(10) 18_655
D2 Ga1 1.490(14) .
D2 Ga2 3.249(11) .
D2 Ga2 3.249(11) 16_555
D2 D2 2.990(15) 8_765
D2 D2 2.37(3) 12_555
D2 D3 3.907(11) .
D2 D3 3.907(11) 16_555
D2 D4 3.890(16) 4_664
D2 D4 3.890(16) 13_666
D3 Cs2 3.863(5) .
D3 Cs2 3.868(5) 8_655
D3 Cs2 3.863(5) 12_555
D3 Cs3 3.380(10) 3_655
D3 Cs3 3.380(10) 5_655
D3 Cs3 3.201(14) 13_655
D3 Ga1 3.532(11) .
D3 Ga2 1.654(13) .
D3 D1 3.773(9) 1_655
D3 D2 3.907(11) .
D3 D2 3.907(14) 12_555
D3 D4 3.961(13) 1_544
D3 D4 3.961(13) 12_664
D3 D4 2.550(12) 13_666
D3 D4 2.550(11) 24_546
D4 Cs1 3.056(8) 2_555
D4 Cs1 3.058(8) 6_565
D4 Cs2 2.979(7) 8_666
D4 Cs2 2.975(7) 12_566
D4 Cs3 3.227(12) 13_666
D4 Ga1 3.431(13) 4_665
D4 Ga2 1.572(9) 13_666
D4 D2 3.890(16) 4_665
D4 D3 3.961(13) 1_566
D4 D3 2.550(12) 13_666
D4 D4 3.440(7) 3_665
D4 D4 3.440(10) 5_565
D4 D4 2.429(7) 12_675
